data_7239971
loop_
_publ_author_name
'Wu, Yuewei'
'Xi, Jing'
'Yang, Jinhui'
'Song, Weiming'
'Luo, Shuchang'
'Wang, Zheng'
'Liu, Xiangyu'

_publ_section_title
;
 Coligand effects on the architectures and magnetic properties of
 octahedral cobalt(ii) complexes with easy-axis magnetic anisotropy
;
_journal_issue 13
_journal_name_full CrystEngComm
_journal_page_first 2297
_journal_page_last 2303
_journal_paper_doi 10.1039/C9CE01871A
_journal_volume 22
_journal_year 2020
_chemical_formula_moiety 'C24 H22 Co N16 O2'
_chemical_formula_sum 'C24 H22 Co N16 O2'
_chemical_formula_weight 625.50
_space_group_crystal_system monoclinic
_space_group_IT_number 14
_space_group_name_Hall '-P 2yn'
_space_group_name_H-M_alt 'P 1 21/n 1'
_atom_sites_solution_hydrogens mixed
_atom_sites_solution_primary direct
_audit_creation_date 2017-12-10
_audit_creation_method
;
Olex2 1.2
(compiled 2017.08.10 svn.r3458 for OlexSys, GUI svn.r5381)
;
_audit_update_record
;
2019-11-04 deposited with the CCDC.	2020-02-21 downloaded from the CCDC.
;
_cell_angle_alpha 90
_cell_angle_beta 91.562(8)
_cell_angle_gamma 90
_cell_formula_units_Z 2
_cell_length_a 7.7569(6)
_cell_length_b 15.7881(12)
_cell_length_c 10.9425(11)
_cell_measurement_reflns_used 1389
_cell_measurement_temperature 100.00(10)
_cell_measurement_theta_max 26.3060
_cell_measurement_theta_min 2.2480
_cell_volume 1339.6(2)
_computing_cell_refinement 'CrysAlisPro 1.171.38.43f (Rigaku OD, 2015)'
_computing_data_collection 'CrysAlisPro 1.171.38.43f (Rigaku OD, 2015)'
_computing_data_reduction 'CrysAlisPro 1.171.38.43f (Rigaku OD, 2015)'
_computing_molecular_graphics 'Olex2 (Dolomanov et al., 2009)'
_computing_publication_material 'Olex2 (Dolomanov et al., 2009)'
_computing_structure_refinement 'ShelXL (Sheldrick, 2015)'
_computing_structure_solution 'ShelXT (Sheldrick, 2015)'
_diffrn_ambient_environment N~2~
_diffrn_ambient_temperature 100.00(10)
_diffrn_detector 'CCD plate'
_diffrn_detector_area_resol_mean 5.2684
_diffrn_detector_type AtlasS2
_diffrn_measured_fraction_theta_full 0.997
_diffrn_measured_fraction_theta_max 0.852
_diffrn_measurement_details
;
List of Runs (angles in degrees, time in seconds):

  # Type    Start    End  Width  t~exp~   \w     \q     \k     \f   Frames
#--------------------------------------------------------------------------
  1  \w    -32.00  63.00   1.00   13.00    --  -11.59  37.00   0.00   95
  2  \w    -76.00  -1.00   1.00   13.00    --  -11.59 -37.00-180.00   75
;
_diffrn_measurement_device 'four-circle diffractometer'
_diffrn_measurement_device_type 'SuperNova, Dual, Cu at zero, AtlasS2'
_diffrn_measurement_method '\w scans'
_diffrn_orient_matrix_type 'CrysAlisPro convention (1999,Acta A55,543-557)'
_diffrn_orient_matrix_UB_11 0.0611991000
_diffrn_orient_matrix_UB_12 0.0309699000
_diffrn_orient_matrix_UB_13 0.0192178000
_diffrn_orient_matrix_UB_21 0.0255237000
_diffrn_orient_matrix_UB_22 -0.0260956000
_diffrn_orient_matrix_UB_23 0.0500399000
_diffrn_orient_matrix_UB_31 0.0630110000
_diffrn_orient_matrix_UB_32 -0.0194769000
_diffrn_orient_matrix_UB_33 -0.0364599000
_diffrn_radiation_monochromator mirror
_diffrn_radiation_probe x-ray
_diffrn_radiation_type MoK\a
_diffrn_radiation_wavelength 0.71073
_diffrn_reflns_av_R_equivalents 0.0536
_diffrn_reflns_av_unetI/netI 0.1078
_diffrn_reflns_Laue_measured_fraction_full 0.997
_diffrn_reflns_Laue_measured_fraction_max 0.852
_diffrn_reflns_limit_h_max 10
_diffrn_reflns_limit_h_min -7
_diffrn_reflns_limit_k_max 21
_diffrn_reflns_limit_k_min -15
_diffrn_reflns_limit_l_max 13
_diffrn_reflns_limit_l_min -11
_diffrn_reflns_number 6107
_diffrn_reflns_point_group_measured_fraction_full 0.997
_diffrn_reflns_point_group_measured_fraction_max 0.852
_diffrn_reflns_theta_full 26.000
_diffrn_reflns_theta_max 29.452
_diffrn_reflns_theta_min 2.265
_diffrn_source 'micro-focus sealed X-ray tube'
_diffrn_source_type 'SuperNova (Mo) X-ray Source'
_exptl_absorpt_coefficient_mu 0.698
_exptl_absorpt_correction_T_max 1.00000
_exptl_absorpt_correction_T_min 0.72224
_exptl_absorpt_correction_type multi-scan
_exptl_absorpt_process_details
;
CrysAlisPro 1.171.38.43f (Rigaku Oxford Diffraction, 2015)
Empirical absorption correction using spherical harmonics,
 implemented in SCALE3 ABSPACK scaling algorithm.
;
_exptl_crystal_colour red
_exptl_crystal_colour_primary red
_exptl_crystal_density_diffrn 1.551
_exptl_crystal_description block
_exptl_crystal_F_000 642
_exptl_crystal_size_max 0.13
_exptl_crystal_size_mid 0.12
_exptl_crystal_size_min 0.1
_refine_diff_density_max 0.564
_refine_diff_density_min -0.669
_refine_diff_density_rms 0.098
_refine_ls_extinction_method none
_refine_ls_goodness_of_fit_ref 1.060
_refine_ls_hydrogen_treatment mixed
_refine_ls_matrix_type full
_refine_ls_number_parameters 201
_refine_ls_number_reflns 3171
_refine_ls_number_restraints 0
_refine_ls_restrained_S_all 1.060
_refine_ls_R_factor_all 0.1142
_refine_ls_R_factor_gt 0.0687
_refine_ls_shift/su_max 0.000
_refine_ls_shift/su_mean 0.000
_refine_ls_structure_factor_coef Fsqd
_refine_ls_weighting_details 'w=1/[\s^2^(Fo^2^)+(0.0419P)^2^+1.3239P] where P=(Fo^2^+2Fc^2^)/3'
_refine_ls_weighting_scheme calc
_refine_ls_wR_factor_gt 0.1284
_refine_ls_wR_factor_ref 0.1558
_reflns_Friedel_coverage 0.000
_reflns_number_gt 2053
_reflns_number_total 3171
_reflns_threshold_expression 'I > 2\s(I)'
_cod_data_source_file c9ce01871a9.cif
_cod_data_source_block exp_1045
_cod_depositor_comments
;Adding full bibliography for 7239971--7239972.cif.

 Adding full bibliography for 7239971--7239972.cif.
;
_cod_original_cell_volume 1339.59(19)
_cod_database_code 7239971
_shelx_shelxl_version_number 2017/1
_shelx_space_group_comment
;
The symmetry employed for this shelxl refinement is uniquely defined
by the following loop, which should always be used as a source of
symmetry information in preference to the above space-group names.
They are only intended as comments.
;
_reflns_odcompleteness_completeness 99.37
_reflns_odcompleteness_iscentric 1
_reflns_odcompleteness_theta 26.32
_olex2_refinement_description
;
1. Fixed Uiso
 At 1.2 times of:
  All C(H) groups
 At 1.5 times of:
  All O(H,H) groups
2.a Rotating group:
 O1(H1A,H1B)
2.b Aromatic/amide H refined with riding coordinates:
 C9(H9), C3(H3), C1(H1), C5(H5), C10(H10), C12(H12), C11(H11), C2(H2)
;
_olex2_submission_special_instructions 'No special instructions were received'
_oxdiff_exptl_absorpt_empirical_details
;
Empirical correction (ABSPACK) includes:
- Absorption correction using spherical harmonics
- Frame scaling
- Detector area scaling
;
_oxdiff_exptl_absorpt_empirical_full_max 1.405
_oxdiff_exptl_absorpt_empirical_full_min 0.809

loop_
_space_group_symop_operation_xyz
'x, y, z'
'-x+1/2, y+1/2, -z+1/2'
'-x, -y, -z'
'x-1/2, -y-1/2, z-1/2'

loop_
_atom_site_label
_atom_site_type_symbol
_atom_site_fract_x
_atom_site_fract_y
_atom_site_fract_z
_atom_site_U_iso_or_equiv
_atom_site_adp_type
_atom_site_occupancy
_atom_site_site_symmetry_order
_atom_site_calc_flag
_atom_site_refinement_flags_posn
_atom_site_refinement_flags_adp
_atom_site_refinement_flags_occupancy
_atom_site_disorder_assembly
_atom_site_disorder_group
Co1 Co 0.500000 0.500000 0.000000 0.0199(2) Uani 1 2 d S T P . .
O1 O 0.3281(3) 0.42434(16) 0.0866(3) 0.0266(7) Uani 1 1 d . . . . .
H1A H 0.232865 0.423390 0.045197 0.040 Uiso 1 1 d GR . . . .
H1B H 0.301352 0.446684 0.154847 0.040 Uiso 1 1 d GR . . . .
N3 N 0.7475(4) 0.4682(2) 0.4950(3) 0.0218(8) Uani 1 1 d . . . . .
N7 N 0.8323(4) 0.4137(2) 0.0906(3) 0.0214(7) Uani 1 1 d . . . . .
N4 N 0.8620(4) 0.5404(2) 0.6465(3) 0.0226(8) Uani 1 1 d . . . . .
N1 N 0.5424(4) 0.5767(2) 0.1632(3) 0.0220(8) Uani 1 1 d . . . . .
N6 N 0.6882(4) 0.4093(2) 0.0586(3) 0.0266(8) Uani 1 1 d . . . . .
N2 N 0.8051(4) 0.6006(2) 0.5671(3) 0.0234(8) Uani 1 1 d . . . . .
N5 N 0.8947(4) 0.2328(2) 0.6631(4) 0.0288(9) Uani 1 1 d . . . . .
N8 N 0.9778(4) 0.4142(2) 0.1229(3) 0.0278(8) Uani 1 1 d . . . . .
C6 C 0.7363(5) 0.5541(2) 0.4780(4) 0.0216(9) Uani 1 1 d . . . . .
C7 C 0.8288(5) 0.4620(2) 0.6032(4) 0.0197(9) Uani 1 1 d . . . . .
C4 C 0.6578(5) 0.5936(2) 0.3679(4) 0.0209(9) Uani 1 1 d . . . . .
C9 C 0.9420(5) 0.3841(3) 0.7880(4) 0.0263(10) Uani 1 1 d . . . . .
H9 H 0.957260 0.434705 0.830502 0.032 Uiso 1 1 calc R . . . .
C8 C 0.8751(5) 0.3847(2) 0.6680(4) 0.0213(9) Uani 1 1 d . . . . .
C3 C 0.6363(5) 0.6809(3) 0.3587(4) 0.0251(9) Uani 1 1 d . . . . .
H3 H 0.669467 0.716055 0.423340 0.030 Uiso 1 1 calc R . . . .
C1 C 0.5212(5) 0.6614(2) 0.1572(4) 0.0241(9) Uani 1 1 d . . . . .
H1 H 0.474652 0.684919 0.085630 0.029 Uiso 1 1 calc R . . . .
C5 C 0.6081(5) 0.5446(2) 0.2682(4) 0.0231(9) Uani 1 1 d . . . . .
H5 H 0.621001 0.486126 0.274158 0.028 Uiso 1 1 calc R . . . .
C10 C 0.9851(5) 0.3082(2) 0.8429(4) 0.0269(10) Uani 1 1 d . . . . .
H10 H 1.030277 0.306718 0.922434 0.032 Uiso 1 1 calc R . . . .
C12 C 0.8546(5) 0.3066(3) 0.6097(4) 0.0263(10) Uani 1 1 d . . . . .
H12 H 0.810976 0.305947 0.529714 0.032 Uiso 1 1 calc R . . . .
C11 C 0.9598(5) 0.2345(3) 0.7774(4) 0.0295(10) Uani 1 1 d . . . . .
H11 H 0.989458 0.183416 0.814631 0.035 Uiso 1 1 calc R . . . .
C2 C 0.5658(5) 0.7145(3) 0.2531(4) 0.0275(10) Uani 1 1 d . . . . .
H2 H 0.548187 0.772618 0.246166 0.033 Uiso 1 1 calc R . . . .
H4 H 0.919(5) 0.554(2) 0.710(4) 0.022(12) Uiso 1 1 d . . . . .

loop_
_atom_site_aniso_label
_atom_site_aniso_U_11
_atom_site_aniso_U_22
_atom_site_aniso_U_33
_atom_site_aniso_U_23
_atom_site_aniso_U_13
_atom_site_aniso_U_12
Co1 0.0212(4) 0.0218(4) 0.0166(4) -0.0001(3) -0.0013(3) 0.0001(3)
O1 0.0249(15) 0.0309(16) 0.0241(18) -0.0001(13) 0.0037(12) -0.0025(13)
N3 0.0218(17) 0.0285(18) 0.0152(19) -0.0022(15) 0.0011(14) -0.0014(15)
N7 0.030(2) 0.0195(17) 0.0148(19) 0.0016(14) 0.0010(15) 0.0015(15)
N4 0.0240(18) 0.0270(19) 0.017(2) -0.0024(16) -0.0037(15) 0.0017(16)
N1 0.0228(18) 0.0224(17) 0.021(2) 0.0006(15) -0.0001(14) -0.0008(15)
N6 0.0222(18) 0.0254(18) 0.032(2) -0.0044(16) -0.0085(16) 0.0061(15)
N2 0.0293(18) 0.0250(18) 0.0157(19) -0.0013(15) -0.0004(14) 0.0017(15)
N5 0.031(2) 0.0258(19) 0.030(2) -0.0036(17) 0.0060(16) 0.0003(16)
N8 0.0218(18) 0.034(2) 0.027(2) -0.0028(16) -0.0048(15) 0.0012(16)
C6 0.019(2) 0.027(2) 0.019(2) -0.0041(18) 0.0055(16) -0.0006(18)
C7 0.0192(19) 0.024(2) 0.016(2) -0.0047(17) 0.0065(16) 0.0007(17)
C4 0.023(2) 0.022(2) 0.017(2) 0.0008(17) 0.0021(16) 0.0035(17)
C9 0.031(2) 0.024(2) 0.024(2) -0.0016(19) 0.0055(18) -0.0028(19)
C8 0.0209(19) 0.024(2) 0.019(2) -0.0010(17) 0.0087(16) 0.0008(18)
C3 0.029(2) 0.028(2) 0.019(2) -0.0054(18) 0.0000(18) 0.0002(19)
C1 0.027(2) 0.022(2) 0.024(2) 0.0038(18) -0.0004(18) 0.0005(17)
C5 0.027(2) 0.021(2) 0.021(2) 0.0000(18) -0.0011(17) -0.0041(18)
C10 0.037(2) 0.026(2) 0.019(2) 0.0028(18) 0.0078(19) -0.0001(19)
C12 0.027(2) 0.028(2) 0.024(2) -0.0011(19) 0.0006(18) -0.0006(19)
C11 0.032(2) 0.027(2) 0.030(3) 0.004(2) 0.006(2) 0.002(2)
C2 0.036(2) 0.023(2) 0.024(3) -0.0017(19) 0.0000(19) 0.0016(19)

loop_
_atom_type_symbol
_atom_type_description
_atom_type_scat_dispersion_real
_atom_type_scat_dispersion_imag
_atom_type_scat_source
C C 0.0033 0.0016 'International Tables Vol C Tables 4.2.6.8 and 6.1.1.4'
H H 0.0000 0.0000 'International Tables Vol C Tables 4.2.6.8 and 6.1.1.4'
Co Co 0.3494 0.9721 'International Tables Vol C Tables 4.2.6.8 and 6.1.1.4'
N N 0.0061 0.0033 'International Tables Vol C Tables 4.2.6.8 and 6.1.1.4'
O O 0.0106 0.0060 'International Tables Vol C Tables 4.2.6.8 and 6.1.1.4'

loop_
_geom_angle_atom_site_label_1
_geom_angle_atom_site_label_2
_geom_angle_atom_site_label_3
_geom_angle
_geom_angle_site_symmetry_1
_geom_angle_site_symmetry_3
_geom_angle_publ_flag
O1 Co1 O1 180.0 3_665 . ?
O1 Co1 N1 88.25(12) . 3_665 ?
O1 Co1 N1 91.75(12) . . ?
O1 Co1 N1 91.75(12) 3_665 3_665 ?
O1 Co1 N1 88.25(12) 3_665 . ?
O1 Co1 N6 94.71(12) 3_665 . ?
O1 Co1 N6 94.71(12) . 3_665 ?
O1 Co1 N6 85.29(12) 3_665 3_665 ?
O1 Co1 N6 85.29(12) . . ?
N1 Co1 N1 180.0 . 3_665 ?
N6 Co1 N1 92.28(13) . . ?
N6 Co1 N1 87.72(13) 3_665 . ?
N6 Co1 N1 87.72(13) . 3_665 ?
N6 Co1 N1 92.28(13) 3_665 3_665 ?
N6 Co1 N6 180.0 . 3_665 ?
Co1 O1 H1A 109.2 . . ?
Co1 O1 H1B 109.9 . . ?
H1A O1 H1B 104.0 . . ?
C7 N3 C6 102.8(3) . . ?
N6 N7 N8 177.0(4) . . ?
N2 N4 H4 121(3) . . ?
C7 N4 N2 111.4(3) . . ?
C7 N4 H4 128(3) . . ?
C1 N1 Co1 119.7(3) . . ?
C5 N1 Co1 122.5(3) . . ?
C5 N1 C1 117.4(4) . . ?
N7 N6 Co1 134.0(3) . . ?
C6 N2 N4 101.6(3) . . ?
C12 N5 C11 118.0(4) . . ?
N3 C6 C4 123.6(4) . . ?
N2 C6 N3 115.3(4) . . ?
N2 C6 C4 121.1(4) . . ?
N3 C7 N4 109.0(3) . . ?
N3 C7 C8 127.0(4) . . ?
N4 C7 C8 123.9(4) . . ?
C3 C4 C6 121.7(4) . . ?
C5 C4 C6 120.5(4) . . ?
C5 C4 C3 117.8(4) . . ?
C8 C9 H9 120.2 . . ?
C10 C9 H9 120.2 . . ?
C10 C9 C8 119.6(4) . . ?
C9 C8 C7 123.0(4) . . ?
C12 C8 C7 119.7(4) . . ?
C12 C8 C9 117.3(4) . . ?
C4 C3 H3 120.4 . . ?
C2 C3 C4 119.2(4) . . ?
C2 C3 H3 120.4 . . ?
N1 C1 H1 118.8 . . ?
N1 C1 C2 122.5(4) . . ?
C2 C1 H1 118.8 . . ?
N1 C5 C4 123.6(4) . . ?
N1 C5 H5 118.2 . . ?
C4 C5 H5 118.2 . . ?
C9 C10 H10 120.7 . . ?
C11 C10 C9 118.6(4) . . ?
C11 C10 H10 120.7 . . ?
N5 C12 C8 123.2(4) . . ?
N5 C12 H12 118.4 . . ?
C8 C12 H12 118.4 . . ?
N5 C11 C10 123.3(4) . . ?
N5 C11 H11 118.4 . . ?
C10 C11 H11 118.4 . . ?
C3 C2 C1 119.4(4) . . ?
C3 C2 H2 120.3 . . ?
C1 C2 H2 120.3 . . ?

loop_
_geom_bond_atom_site_label_1
_geom_bond_atom_site_label_2
_geom_bond_distance
_geom_bond_site_symmetry_2
_geom_bond_publ_flag
Co1 O1 2.043(2) 3_665 ?
Co1 O1 2.043(2) . ?
Co1 N1 2.175(3) 3_665 ?
Co1 N1 2.175(3) . ?
Co1 N6 2.131(3) . ?
Co1 N6 2.131(3) 3_665 ?
O1 H1A 0.8563 . ?
O1 H1B 0.8563 . ?
N3 C6 1.370(5) . ?
N3 C7 1.330(5) . ?
N7 N6 1.164(4) . ?
N7 N8 1.174(4) . ?
N4 N2 1.354(5) . ?
N4 C7 1.348(5) . ?
N4 H4 0.84(4) . ?
N1 C1 1.349(5) . ?
N1 C5 1.343(5) . ?
N2 C6 1.323(5) . ?
N5 C12 1.337(5) . ?
N5 C11 1.336(6) . ?
C6 C4 1.474(6) . ?
C7 C8 1.451(6) . ?
C4 C3 1.392(5) . ?
C4 C5 1.384(6) . ?
C9 H9 0.9300 . ?
C9 C8 1.398(6) . ?
C9 C10 1.378(6) . ?
C8 C12 1.395(5) . ?
C3 H3 0.9300 . ?
C3 C2 1.372(6) . ?
C1 H1 0.9300 . ?
C1 C2 1.380(6) . ?
C5 H5 0.9300 . ?
C10 H10 0.9300 . ?
C10 C11 1.377(6) . ?
C12 H12 0.9300 . ?
C11 H11 0.9300 . ?
C2 H2 0.9300 . ?

loop_
_geom_torsion_atom_site_label_1
_geom_torsion_atom_site_label_2
_geom_torsion_atom_site_label_3
_geom_torsion_atom_site_label_4
_geom_torsion
_geom_torsion_site_symmetry_1
_geom_torsion_site_symmetry_2
_geom_torsion_site_symmetry_3
_geom_torsion_site_symmetry_4
_geom_torsion_publ_flag
Co1 N1 C1 C2 -172.0(3) . . . . ?
Co1 N1 C5 C4 171.1(3) . . . . ?
N3 C6 C4 C3 174.6(4) . . . . ?
N3 C6 C4 C5 -7.6(6) . . . . ?
N3 C7 C8 C9 -172.1(4) . . . . ?
N3 C7 C8 C12 8.5(6) . . . . ?
N4 N2 C6 N3 -0.7(4) . . . . ?
N4 N2 C6 C4 -179.3(3) . . . . ?
N4 C7 C8 C9 7.3(6) . . . . ?
N4 C7 C8 C12 -172.1(4) . . . . ?
N1 C1 C2 C3 0.7(6) . . . . ?
N2 N4 C7 N3 -0.7(4) . . . . ?
N2 N4 C7 C8 179.9(3) . . . . ?
N2 C6 C4 C3 -6.9(6) . . . . ?
N2 C6 C4 C5 170.9(4) . . . . ?
C6 N3 C7 N4 0.2(4) . . . . ?
C6 N3 C7 C8 179.6(4) . . . . ?
C6 C4 C3 C2 178.7(4) . . . . ?
C6 C4 C5 N1 -177.2(3) . . . . ?
C7 N3 C6 N2 0.3(4) . . . . ?
C7 N3 C6 C4 178.8(3) . . . . ?
C7 N4 N2 C6 0.8(4) . . . . ?
C7 C8 C12 N5 179.8(4) . . . . ?
C4 C3 C2 C1 -1.5(6) . . . . ?
C9 C8 C12 N5 0.4(6) . . . . ?
C9 C10 C11 N5 -0.3(6) . . . . ?
C8 C9 C10 C11 -0.4(6) . . . . ?
C3 C4 C5 N1 0.7(6) . . . . ?
C1 N1 C5 C4 -1.4(6) . . . . ?
C5 N1 C1 C2 0.7(6) . . . . ?
C5 C4 C3 C2 0.8(6) . . . . ?
C10 C9 C8 C7 -179.1(4) . . . . ?
C10 C9 C8 C12 0.3(6) . . . . ?
C12 N5 C11 C10 0.9(6) . . . . ?
C11 N5 C12 C8 -1.0(6) . . . . ?
